data_2012453
loop_
_publ_author_name
'Kansikas, Jarno'
'Sipil\"a, Kaija'

_publ_section_title
;
 An anthracene dimer with a fused 1,3-dithiole ring at 193K
;
_journal_issue 1
_journal_name_full 'Acta Crystallographica Section C'
_journal_page_first o16
_journal_page_last o18
_journal_paper_doi 10.1107/S0108270101016985
_journal_volume 58
_journal_year 2002
_chemical_formula_moiety 'C29 H20 S2'
_chemical_formula_sum 'C29 H20 S2'
_chemical_formula_weight 432.57
_chemical_melting_point 454.5(5)
_chemical_name_systematic ?
_space_group_IT_number 14
_symmetry_cell_setting monoclinic
_symmetry_space_group_name_Hall '-P 2ybc'
_symmetry_space_group_name_H-M 'P 1 21/c 1'
_atom_sites_solution_hydrogens geom
_atom_sites_solution_primary direct
_atom_sites_solution_secondary difmap
_audit_creation_method SHELXL-97
_cell_angle_alpha 90.00
_cell_angle_beta 104.67(3)
_cell_angle_gamma 90.00
_cell_formula_units_Z 4
_cell_length_a 10.619(2)
_cell_length_b 16.605(3)
_cell_length_c 11.966(2)
_cell_measurement_reflns_used 25
_cell_measurement_temperature 193(2)
_cell_measurement_theta_max 10
_cell_measurement_theta_min 5
_cell_volume 2041.2(7)
_computing_cell_refinement 'CAD4 Express (Enraf-Nonius, 1994)'
_computing_data_collection 'CAD4 Express (Enraf-Nonius, 1994)'
_computing_data_reduction 'WINGX (Farrugia, 1999)'
_computing_molecular_graphics 'SHELXTL  (Bruker, 1997)'
_computing_publication_material 'SHELXL97 (Sheldrick, 1997)'
_computing_structure_refinement 'SHELXL97 (Sheldrick, 1997)'
_computing_structure_solution 'SHELXS97 (Sheldrick, 1990)'
_diffrn_ambient_temperature 193(2)
_diffrn_measured_fraction_theta_full .959
_diffrn_measured_fraction_theta_max .959
_diffrn_measurement_device_type 'Enraf-Nonius CAD-4'
_diffrn_measurement_method \w/2\q
_diffrn_radiation_monochromator graphite
_diffrn_radiation_source 'fine-focus sealed tube'
_diffrn_radiation_type CuK\a
_diffrn_radiation_wavelength 1.54180
_diffrn_reflns_av_R_equivalents .0436
_diffrn_reflns_av_sigmaI/netI .0224
_diffrn_reflns_limit_h_max 0
_diffrn_reflns_limit_h_min -12
_diffrn_reflns_limit_k_max 19
_diffrn_reflns_limit_k_min 0
_diffrn_reflns_limit_l_max 14
_diffrn_reflns_limit_l_min -13
_diffrn_reflns_number 3681
_diffrn_reflns_theta_full 64.99
_diffrn_reflns_theta_max 64.99
_diffrn_reflns_theta_min 4.30
_diffrn_standards_decay_% none
_diffrn_standards_interval_count 100
_diffrn_standards_number 3
_exptl_absorpt_coefficient_mu 2.461
_exptl_absorpt_correction_type none
_exptl_crystal_colour 'light brown'
_exptl_crystal_density_diffrn 1.408
_exptl_crystal_density_method 'not measured'
_exptl_crystal_description prismatic
_exptl_crystal_F_000 904
_exptl_crystal_size_max .24
_exptl_crystal_size_mid .22
_exptl_crystal_size_min .21
_refine_diff_density_max .608
_refine_diff_density_min -.470
_refine_ls_extinction_method none
_refine_ls_goodness_of_fit_ref 1.044
_refine_ls_hydrogen_treatment constr
_refine_ls_matrix_type full
_refine_ls_number_parameters 280
_refine_ls_number_reflns 3460
_refine_ls_number_restraints 0
_refine_ls_restrained_S_all 1.044
_refine_ls_R_factor_all .0495
_refine_ls_R_factor_gt .0414
_refine_ls_shift/su_max .000
_refine_ls_shift/su_mean .000
_refine_ls_structure_factor_coef Fsqd
_refine_ls_weighting_details
;
 w=1/[\s^2^(Fo^2^)+(0.0652P)^2^+1.5819P]
where P=(Fo^2^+2Fc^2^)/3
;
_refine_ls_weighting_scheme calc
_refine_ls_wR_factor_gt .1073
_refine_ls_wR_factor_ref .1129
_reflns_number_gt 3057
_reflns_number_total 3460
_reflns_threshold_expression I>2\s(I)
_cod_data_source_file sk1514.cif
_cod_data_source_block 1
_cod_depositor_comments
;
The following automatic conversions were performed:
'_symmetry_cell_setting' value 'Monoclinic' changed to 'monoclinic'
according to '/home/saulius/struct/CIF-dictionaries/cif_core.dic'
dictionary named 'cif_core.dic' version 2.4.1 from 2010-06-29.

Automatic conversion script
Id: cif_fix_enum 1527 2010-12-29 10:47:43Z saulius 

The following automatic conversions were performed:

'_chemical_melting_point' value '454--455' was changed to '454.5(5)'
- the average value was taken and precision was estimated.

Automatic conversion script
Id: cif_fix_values 1646 2011-03-28 12:23:43Z adriana 

The following automatic conversions were performed:

'_chemical_melting_point' value '454--455' was changed to '454.5(5)'
- the average value was taken and precision was
estimated.

'_symmetry_cell_setting' value 'Monoclinic' changed to
'monoclinic' according to
/home/saulius/struct/CIF-dictionaries/cif_core.dic dictionary named
'cif_core.dic' version 2.4.1 from 2010-06-29.

Automatic conversion script
Id: cif_fix_values 1715 2011-07-08 13:25:40Z adriana 
;
_cod_original_sg_symbol_H-M 'P 21/c'
_cod_database_code 2012453
_cod_database_fobs_code 2012453

loop_
_symmetry_equiv_pos_as_xyz
'x, y, z'
'-x, y+1/2, -z+1/2'
'-x, -y, -z'
'x, -y-1/2, z-1/2'

loop_
_atom_site_label
_atom_site_fract_x
_atom_site_fract_y
_atom_site_fract_z
_atom_site_U_iso_or_equiv
_atom_site_adp_type
_atom_site_calc_flag
_atom_site_refinement_flags
_atom_site_occupancy
_atom_site_disorder_assembly
_atom_site_disorder_group
_atom_site_type_symbol
S1 .28760(5) 1.05662(3) .11707(5) .02406(16) Uani d . 1 . . S
S3 .27661(5) .92906(3) -.04435(4) .02488(16) Uani d . 1 . . S
C2 .1955(2) 1.01884(14) -.01808(19) .0274(5) Uani d . 1 . . C
H2B .1927 1.0588 -.0801 .033 Uiso calc R 1 . . H
H2C .1053 1.0067 -.0148 .033 Uiso calc R 1 . . H
C3a .29629(19) .88556(12) .09968(17) .0185(4) Uani d . 1 . . C
C3b .42299(18) .83649(12) .12984(18) .0187(4) Uani d . 1 . . C
C4 .5245(2) .84691(14) .0766(2) .0251(5) Uani d . 1 . . C
H4B .5159 .8847 .0155 .030 Uiso calc R 1 . . H
C5 .6379(2) .80241(14) .1124(2) .0292(5) Uani d . 1 . . C
H5B .7059 .8094 .0748 .035 Uiso calc R 1 . . H
C6 .6533(2) .74802(14) .2021(2) .0293(5) Uani d . 1 . . C
H6B .7317 .7181 .2268 .035 Uiso calc R 1 . . H
C7 .5531(2) .73757(13) .25552(19) .0239(5) Uani d . 1 . . C
H7B .5630 .7002 .3172 .029 Uiso calc R 1 . . H
C7a .43861(19) .78101(12) .22010(18) .0192(4) Uani d . 1 . . C
C8 .33196(18) .77423(12) .28210(18) .0188(4) Uani d . 1 . . C
H8B .3427 .7220 .3251 .023 Uiso calc R 1 . . H
C9 .34004(18) .84602(12) .37335(17) .0185(4) Uani d . 1 . . C
H9A .3539 .8221 .4522 .022 Uiso calc R 1 . . H
C9a .45069(19) .90322(13) .37410(17) .0192(4) Uani d . 1 . . C
C10 .5668(2) .90078(14) .46031(19) .0245(5) Uani d . 1 . . C
H10C .5768 .8629 .5214 .029 Uiso calc R 1 . . H
C11 .6675(2) .95283(15) .4579(2) .0288(5) Uani d . 1 . . C
H11A .7461 .9510 .5174 .035 Uiso calc R 1 . . H
C12 .6536(2) 1.00771(15) .3686(2) .0278(5) Uani d . 1 . . C
H12A .7229 1.0433 .3664 .033 Uiso calc R 1 . . H
C13 .5384(2) 1.01081(14) .28227(19) .0239(5) Uani d . 1 . . C
H13A .5298 1.0483 .2208 .029 Uiso calc R 1 . . H
C13a .43593(18) .95988(13) .28469(17) .0183(4) Uani d . 1 . . C
C13b .30394(19) .96045(12) .19461(17) .0178(4) Uani d . 1 . . C
C14 .18304(19) .82842(12) .10234(18) .0186(4) Uani d . 1 . . C
C15 .06354(19) .82889(13) .02061(19) .0227(5) Uani d . 1 . . C
H15A .0488 .8662 -.0416 .027 Uiso calc R 1 . . H
C16 -.0341(2) .77566(14) .0289(2) .0283(5) Uani d . 1 . . C
H16A -.1152 .7769 -.0274 .034 Uiso calc R 1 . . H
C17 -.0146(2) .72079(14) .1184(2) .0285(5) Uani d . 1 . . C
H17A -.0816 .6843 .1237 .034 Uiso calc R 1 . . H
C18 .1044(2) .71963(13) .2006(2) .0249(5) Uani d . 1 . . C
H18A .1186 .6821 .2624 .030 Uiso calc R 1 . . H
C19 .20260(18) .77288(12) .19294(18) .0193(4) Uani d . 1 . . C
C20 .21582(19) .89387(12) .34745(18) .0187(4) Uani d . 1 . . C
C21 .1227(2) .88262(13) .40882(18) .0231(5) Uani d . 1 . . C
H21A .1360 .8429 .4677 .028 Uiso calc R 1 . . H
C22 .0107(2) .92867(15) .3852(2) .0287(5) Uani d . 1 . . C
H22A -.0535 .9201 .4267 .034 Uiso calc R 1 . . H
C23 -.0073(2) .98713(15) .3009(2) .0292(5) Uani d . 1 . . C
H23A -.0832 1.0198 .2855 .035 Uiso calc R 1 . . H
C24 .0853(2) .99856(14) .23817(18) .0229(5) Uani d . 1 . . C
H24A .0718 1.0389 .1801 .027 Uiso calc R 1 . . H
C25 .19644(19) .95182(12) .25945(17) .0173(4) Uani d . 1 . . C

loop_
_atom_site_aniso_label
_atom_site_aniso_U_11
_atom_site_aniso_U_22
_atom_site_aniso_U_33
_atom_site_aniso_U_12
_atom_site_aniso_U_13
_atom_site_aniso_U_23
S1 .0265(3) .0192(3) .0249(3) -.0018(2) .0035(2) .0037(2)
S3 .0289(3) .0276(3) .0189(3) .0039(2) .0074(2) .0037(2)
C2 .0257(11) .0259(12) .0272(12) -.0005(9) .0007(9) .0016(9)
C3a .0155(10) .0209(10) .0191(10) .0023(8) .0046(8) .0012(8)
C3b .0147(10) .0192(10) .0228(11) .0018(8) .0057(8) -.0012(8)
C4 .0233(11) .0261(11) .0297(12) .0013(9) .0139(9) .0010(9)
C5 .0203(11) .0317(12) .0406(13) .0015(9) .0172(10) -.0030(10)
C6 .0189(11) .0299(12) .0397(13) .0083(9) .0084(9) -.0021(11)
C7 .0207(10) .0226(11) .0281(11) .0056(9) .0057(9) .0009(9)
C7a .0156(10) .0187(10) .0235(11) .0023(8) .0056(8) -.0006(8)
C8 .0162(10) .0166(10) .0241(11) .0017(8) .0062(8) .0036(8)
C9 .0150(9) .0229(11) .0181(10) .0035(8) .0048(8) .0038(8)
C9a .0118(9) .0253(11) .0207(10) .0036(8) .0044(8) -.0018(8)
C10 .0181(10) .0316(12) .0219(11) .0078(9) .0015(8) -.0020(9)
C11 .0123(10) .0407(13) .0306(12) .0028(9) .0001(9) -.0101(10)
C12 .0132(10) .0375(13) .0331(12) -.0053(9) .0064(9) -.0087(10)
C13 .0186(10) .0297(12) .0255(11) -.0027(9) .0091(9) -.0034(9)
C13a .0117(9) .0231(10) .0203(10) .0018(8) .0042(8) -.0020(8)
C13b .0140(9) .0188(10) .0198(10) .0007(7) .0030(8) .0005(8)
C14 .0151(9) .0194(10) .0221(10) .0014(8) .0059(8) -.0028(8)
C15 .0169(10) .0240(11) .0258(11) .0062(8) .0030(8) -.0021(9)
C16 .0140(10) .0331(13) .0363(13) .0026(9) .0038(9) -.0093(10)
C17 .0172(10) .0309(12) .0412(14) -.0054(9) .0145(10) -.0087(10)
C18 .0210(10) .0259(11) .0315(12) -.0013(9) .0134(9) -.0019(9)
C19 .0142(10) .0205(10) .0245(11) .0020(8) .0074(8) -.0020(8)
C20 .0137(9) .0217(11) .0212(10) -.0015(8) .0052(8) -.0021(8)
C21 .0206(10) .0271(11) .0236(11) -.0025(9) .0089(9) -.0012(9)
C22 .0172(10) .0409(14) .0322(12) -.0011(9) .0139(9) -.0061(10)
C23 .0164(10) .0379(13) .0333(12) .0077(9) .0065(9) -.0054(10)
C24 .0178(10) .0269(11) .0224(11) .0038(8) .0024(8) -.0016(9)
C25 .0132(9) .0191(10) .0189(10) -.0012(8) .0029(8) -.0030(8)

loop_
_atom_type_symbol
_atom_type_description
_atom_type_scat_dispersion_real
_atom_type_scat_dispersion_imag
_atom_type_scat_source
C C .0181 .0091 'International Tables Vol C Tables 4.2.6.8 and 6.1.1.4'
H H .0000 .0000 'International Tables Vol C Tables 4.2.6.8 and 6.1.1.4'
S S .3331 .5567 'International Tables Vol C Tables 4.2.6.8 and 6.1.1.4'

loop_
_geom_angle_atom_site_label_1
_geom_angle_atom_site_label_2
_geom_angle_atom_site_label_3
_geom_angle
_geom_angle_publ_flag
C2 S1 C13b 96.47(10) yes
C2 S3 C3a 96.24(10) yes
S1 C2 S3 106.00(12) yes
S1 C2 H2B 110.5 ?
S3 C2 H2B 110.5 ?
S1 C2 H2C 110.5 ?
S3 C2 H2C 110.5 ?
H2B C2 H2C 108.7 ?
C3b C3a C14 108.11(16) ?
C3b C3a C13b 110.24(15) ?
C14 C3a C13b 110.38(15) ?
C3b C3a S3 108.35(14) yes
C14 C3a S3 111.05(14) ?
C13b C3a S3 108.68(13) ?
C4 C3b C7a 118.72(19) ?
C4 C3b C3a 124.01(19) yes
C7a C3b C3a 117.19(17) ?
C5 C4 C3b 120.3(2) ?
C5 C4 H4B 119.8 ?
C3b C4 H4B 119.8 ?
C6 C5 C4 120.8(2) ?
C6 C5 H5B 119.6 ?
C4 C5 H5B 119.6 ?
C5 C6 C7 119.2(2) ?
C5 C6 H6B 120.4 ?
C7 C6 H6B 120.4 ?
C6 C7 C7a 120.7(2) ?
C6 C7 H7B 119.6 ?
C7a C7 H7B 119.6 ?
C7 C7a C3b 120.22(19) ?
C7 C7a C8 121.42(19) ?
C3b C7a C8 118.23(17) ?
C7a C8 C19 108.40(17) ?
C7a C8 C9 111.23(16) ?
C19 C8 C9 111.96(16) ?
C7a C8 H8B 108.4 ?
C19 C8 H8B 108.4 ?
C9 C8 H8B 108.4 ?
C20 C9 C9a 108.05(16) ?
C20 C9 C8 111.07(16) ?
C9a C9 C8 112.28(16) ?
C20 C9 H9A 108.4 ?
C9a C9 H9A 108.4 ?
C8 C9 H9A 108.4 ?
C10 C9a C13a 119.41(19) ?
C10 C9a C9 121.85(19) ?
C13a C9a C9 118.74(17) ?
C11 C10 C9a 120.8(2) ?
C11 C10 H10C 119.6 ?
C9a C10 H10C 119.6 ?
C10 C11 C12 119.7(2) ?
C10 C11 H11A 120.1 ?
C12 C11 H11A 120.1 ?
C11 C12 C13 120.1(2) ?
C11 C12 H12A 119.9 ?
C13 C12 H12A 119.9 ?
C13a C13 C12 120.7(2) ?
C13a C13 H13A 119.6 ?
C12 C13 H13A 119.6 ?
C13 C13a C9a 119.26(19) ?
C13 C13a C13b 124.32(19) yes
C9a C13a C13b 116.42(18) ?
C13a C13b C25 107.86(16) ?
C13a C13b C3a 110.52(15) ?
C25 C13b C3a 110.98(15) ?
C13a C13b S1 108.25(14) ?
C25 C13b S1 110.41(14) ?
C3a C13b S1 108.78(13) yes
C15 C14 C19 118.58(19) ?
C15 C14 C3a 124.07(19) yes
C19 C14 C3a 117.35(17) ?
C16 C15 C14 120.8(2) ?
C16 C15 H15A 119.6 ?
C14 C15 H15A 119.6 ?
C17 C16 C15 120.6(2) ?
C17 C16 H16A 119.7 ?
C15 C16 H16A 119.7 ?
C16 C17 C18 119.2(2) ?
C16 C17 H17A 120.4 ?
C18 C17 H17A 120.4 ?
C19 C18 C17 120.5(2) ?
C19 C18 H18A 119.7 ?
C17 C18 H18A 119.7 ?
C18 C19 C14 120.31(19) ?
C18 C19 C8 121.79(19) ?
C14 C19 C8 117.88(18) ?
C21 C20 C25 120.11(19) ?
C21 C20 C9 121.76(19) ?
C25 C20 C9 118.13(18) ?
C22 C21 C20 120.7(2) ?
C22 C21 H21A 119.7 ?
C20 C21 H21A 119.7 ?
C23 C22 C21 119.5(2) ?
C23 C22 H22A 120.2 ?
C21 C22 H22A 120.2 ?
C22 C23 C24 120.3(2) ?
C22 C23 H23A 119.9 ?
C24 C23 H23A 119.9 ?
C25 C24 C23 120.7(2) ?
C25 C24 H24A 119.6 ?
C23 C24 H24A 119.6 ?
C24 C25 C20 118.67(19) ?
C24 C25 C13b 124.22(19) yes
C20 C25 C13b 117.09(17) ?

loop_
_geom_bond_atom_site_label_1
_geom_bond_atom_site_label_2
_geom_bond_site_symmetry_2
_geom_bond_distance
_geom_bond_publ_flag
S1 C2 . 1.779(2) yes
S1 C13b . 1.833(2) yes
S3 C2 . 1.789(2) yes
S3 C3a . 1.831(2) yes
C2 H2B . .9900 ?
C2 H2C . .9900 ?
C3a C3b . 1.536(3) yes
C3a C14 . 1.539(3) yes
C3a C13b . 1.672(3) yes
C3b C4 . 1.395(3) ?
C3b C7a . 1.397(3) yes
C4 C5 . 1.385(3) ?
C4 H4B . .9500 ?
C5 C6 . 1.380(3) ?
C5 H5B . .9500 ?
C6 C7 . 1.384(3) ?
C6 H6B . .9500 ?
C7 C7a . 1.385(3) ?
C7 H7B . .9500 ?
C7a C8 . 1.507(3) ?
C8 C19 . 1.511(3) ?
C8 C9 . 1.604(3) yes
C8 H8B . 1.0000 ?
C9 C20 . 1.503(3) ?
C9 C9a . 1.509(3) ?
C9 H9A . 1.0000 ?
C9a C10 . 1.393(3) ?
C9a C13a . 1.403(3) yes
C10 C11 . 1.381(3) ?
C10 H10C . .9500 ?
C11 C12 . 1.384(4) ?
C11 H11A . .9500 ?
C12 C13 . 1.387(3) ?
C12 H12A . .9500 ?
C13 C13a . 1.385(3) ?
C13 H13A . .9500 ?
C13a C13b . 1.537(3) yes
C13b C25 . 1.541(3) yes
C14 C15 . 1.392(3) ?
C14 C19 . 1.398(3) yes
C15 C16 . 1.385(3) ?
C15 H15A . .9500 ?
C16 C17 . 1.381(3) ?
C16 H16A . .9500 ?
C17 C18 . 1.391(3) ?
C17 H17A . .9500 ?
C18 C19 . 1.388(3) ?
C18 H18A . .9500 ?
C20 C21 . 1.386(3) ?
C20 C25 . 1.403(3) yes
C21 C22 . 1.382(3) ?
C21 H21A . .9500 ?
C22 C23 . 1.378(3) ?
C22 H22A . .9500 ?
C23 C24 . 1.393(3) ?
C23 H23A . .9500 ?
C24 C25 . 1.382(3) ?
C24 H24A . .9500 ?

loop_
_geom_torsion_atom_site_label_1
_geom_torsion_atom_site_label_2
_geom_torsion_atom_site_label_3
_geom_torsion_atom_site_label_4
_geom_torsion
_geom_torsion_publ_flag
C13b S1 C2 S3 -46.59(13) yes
C3a S3 C2 S1 46.98(13) yes
C2 S3 C3a C3b -147.83(14) yes
C2 S3 C3a C14 93.57(15) yes
C2 S3 C3a C13b -28.03(14) yes
C14 C3a C3b C4 140.8(2) ?
C13b C3a C3b C4 -98.4(2) ?
S3 C3a C3b C4 20.4(3) yes
C14 C3a C3b C7a -42.4(2) ?
C13b C3a C3b C7a 78.3(2) ?
S3 C3a C3b C7a -162.84(16) ?
C7a C3b C4 C5 .5(3) ?
C3a C3b C4 C5 177.3(2) ?
C3b C4 C5 C6 -.9(4) ?
C4 C5 C6 C7 .7(4) ?
C5 C6 C7 C7a -.1(3) ?
C6 C7 C7a C3b -.3(3) ?
C6 C7 C7a C8 -176.1(2) ?
C4 C3b C7a C7 .1(3) ?
C3a C3b C7a C7 -176.88(19) ?
C4 C3b C7a C8 176.03(19) ?
C3a C3b C7a C8 -.9(3) ?
C7 C7a C8 C19 -139.4(2) ?
C3b C7a C8 C19 44.7(2) ?
C7 C7a C8 C9 97.1(2) ?
C3b C7a C8 C9 -78.8(2) ?
C7a C8 C9 C20 121.80(18) ?
C19 C8 C9 C20 .4(2) ?
C7a C8 C9 C9a .7(2) ?
C19 C8 C9 C9a -120.77(18) ?
C20 C9 C9a C10 134.9(2) ?
C8 C9 C9a C10 -102.3(2) ?
C20 C9 C9a C13a -45.6(2) ?
C8 C9 C9a C13a 77.2(2) ?
C13a C9a C10 C11 -.7(3) ?
C9 C9a C10 C11 178.82(19) ?
C9a C10 C11 C12 -.4(3) ?
C10 C11 C12 C13 .5(3) ?
C11 C12 C13 C13a .6(3) ?
C12 C13 C13a C9a -1.7(3) ?
C12 C13 C13a C13b 178.44(19) ?
C10 C9a C13a C13 1.7(3) ?
C9 C9a C13a C13 -177.78(18) ?
C10 C9a C13a C13b -178.41(18) ?
C9 C9a C13a C13b 2.1(3) ?
C13 C13a C13b C25 -137.7(2) ?
C9a C13a C13b C25 42.5(2) ?
C13 C13a C13b C3a 100.8(2) ?
C9a C13a C13b C3a -79.0(2) ?
C13 C13a C13b S1 -18.2(2) yes
C9a C13a C13b S1 161.94(15) ?
C3b C3a C13b C13a .6(2) ?
C14 C3a C13b C13a 119.96(18) ?
S3 C3a C13b C13a -118.02(15) ?
C3b C3a C13b C25 -119.03(18) ?
C14 C3a C13b C25 .3(2) ?
S3 C3a C13b C25 122.36(15) ?
C3b C3a C13b S1 119.31(15) ?
C14 C3a C13b S1 -121.32(15) ?
S3 C3a C13b S1 .69(15) ?
C2 S1 C13b C13a 147.28(15) yes
C2 S1 C13b C25 -94.87(15) yes
C2 S1 C13b C3a 27.15(14) yes
C3b C3a C14 C15 -137.7(2) ?
C13b C3a C14 C15 101.6(2) ?
S3 C3a C14 C15 -19.0(2) ?
C3b C3a C14 C19 42.3(2) ?
C13b C3a C14 C19 -78.3(2) ?
S3 C3a C14 C19 161.06(15) ?
C19 C14 C15 C16 .2(3) ?
C3a C14 C15 C16 -179.81(19) ?
C14 C15 C16 C17 -.2(3) ?
C15 C16 C17 C18 .2(3) ?
C16 C17 C18 C19 -.1(3) ?
C17 C18 C19 C14 .0(3) ?
C17 C18 C19 C8 178.79(19) ?
C15 C14 C19 C18 .0(3) ?
C3a C14 C19 C18 179.94(18) ?
C15 C14 C19 C8 -178.89(18) ?
C3a C14 C19 C8 1.1(3) ?
C7a C8 C19 C18 136.5(2) ?
C9 C8 C19 C18 -100.5(2) ?
C7a C8 C19 C14 -44.7(2) ?
C9 C8 C19 C14 78.4(2) ?
C9a C9 C20 C21 -135.6(2) ?
C8 C9 C20 C21 100.8(2) ?
C9a C9 C20 C25 43.6(2) ?
C8 C9 C20 C25 -80.0(2) ?
C25 C20 C21 C22 -.7(3) ?
C9 C20 C21 C22 178.5(2) ?
C20 C21 C22 C23 -1.0(3) ?
C21 C22 C23 C24 1.4(3) ?
C22 C23 C24 C25 -.2(3) ?
C23 C24 C25 C20 -1.5(3) ?
C23 C24 C25 C13b -179.82(19) ?
C21 C20 C25 C24 1.9(3) ?
C9 C20 C25 C24 -177.26(18) ?
C21 C20 C25 C13b -179.64(18) ?
C9 C20 C25 C13b 1.2(3) ?
C13a C13b C25 C24 133.9(2) ?
C3a C13b C25 C24 -104.9(2) ?
S1 C13b C25 C24 15.8(3) ?
C13a C13b C25 C20 -44.5(2) ?
C3a C13b C25 C20 76.7(2) ?
S1 C13b C25 C20 -162.55(15) ?
